data_4075567
loop_
_publ_author_name
'Adams, Richard D.'
'Captain, Burjor'
'Hollandsworth, Carl B.'
'Johansson, Mikael'
'Smith, Jack L.'

_publ_section_title
;
 Synthesis and Structures of Oxo-Bridged Distannyl- and Digermyldirhenium
 Complexes
;
_journal_issue 16
_journal_name_full Organometallics
_journal_page_first 3848
_journal_paper_doi 10.1021/om060375e
_journal_volume 25
_journal_year 2006
_chemical_formula_moiety 'C32 H21 Ge2 O9 Re2, C16 H36 N'
_chemical_formula_sum 'C48 H57 Ge2 N O9 Re2'
_chemical_formula_weight 1309.52
_chemical_name_systematic
; 
 ? 
;
_space_group_IT_number 2
_symmetry_cell_setting triclinic
_symmetry_space_group_name_Hall '-P 1'
_symmetry_space_group_name_H-M 'P -1'
_atom_sites_solution_hydrogens geom
_atom_sites_solution_primary direct
_atom_sites_solution_secondary difmap
_audit_creation_method SHELXL-97
_cell_angle_alpha 76.171(5)
_cell_angle_beta 88.051(5)
_cell_angle_gamma 89.004(5)
_cell_formula_units_Z 4
_cell_length_a 12.657(3)
_cell_length_b 18.902(5)
_cell_length_c 22.352(6)
_cell_measurement_reflns_used 9548
_cell_measurement_temperature 296(2)
_cell_measurement_theta_max 27.83
_cell_measurement_theta_min 2.19
_cell_volume 5189(2)
_computing_cell_refinement 'SAINT+  V6.2 (Bruker, 2001)'
_computing_data_collection 'SMART V5.625 (Bruker, 2001)'
_computing_data_reduction 'SAINT+  V6.2'
_computing_molecular_graphics 'SHELXTL V6.1 (Sheldrick, 1997)'
_computing_publication_material 'SHELXTL V6.1'
_computing_structure_refinement 'SHELXL-97 (Sheldrick, 1997)'
_computing_structure_solution 'SHELXS-97 (Sheldrick, 1990)'
_diffrn_ambient_temperature 296(2)
_diffrn_measured_fraction_theta_full 0.985
_diffrn_measured_fraction_theta_max 0.985
_diffrn_measurement_device_type 'Bruker SMART APEX CCD diffractometer'
_diffrn_measurement_method 'omega scans'
_diffrn_radiation_monochromator graphite
_diffrn_radiation_source 'fine-focus sealed tube'
_diffrn_radiation_type MoK\a
_diffrn_radiation_wavelength 0.71073
_diffrn_reflns_av_R_equivalents 0.0276
_diffrn_reflns_av_sigmaI/netI 0.0430
_diffrn_reflns_limit_h_max 15
_diffrn_reflns_limit_h_min -15
_diffrn_reflns_limit_k_max 23
_diffrn_reflns_limit_k_min -23
_diffrn_reflns_limit_l_max 27
_diffrn_reflns_limit_l_min -27
_diffrn_reflns_number 42252
_diffrn_reflns_theta_full 26.02
_diffrn_reflns_theta_max 26.02
_diffrn_reflns_theta_min 0.94
_exptl_absorpt_coefficient_mu 5.847
_exptl_absorpt_correction_T_max 1.000
_exptl_absorpt_correction_T_min 0.281
_exptl_absorpt_correction_type multi-scan
_exptl_absorpt_process_details '(SADABS, Bruker, 1997)'
_exptl_crystal_colour Colorless
_exptl_crystal_density_diffrn 1.676
_exptl_crystal_density_method 'not measured'
_exptl_crystal_description Plate
_exptl_crystal_F_000 2552
_exptl_crystal_size_max 0.60
_exptl_crystal_size_mid 0.40
_exptl_crystal_size_min 0.10
_refine_diff_density_max 1.545
_refine_diff_density_min -0.683
_refine_diff_density_rms 0.088
_refine_ls_extinction_method none
_refine_ls_goodness_of_fit_ref 1.022
_refine_ls_hydrogen_treatment mixed
_refine_ls_matrix_type full
_refine_ls_number_parameters 1133
_refine_ls_number_reflns 20169
_refine_ls_number_restraints 0
_refine_ls_restrained_S_all 1.022
_refine_ls_R_factor_all 0.0499
_refine_ls_R_factor_gt 0.0343
_refine_ls_shift/su_max 0.006
_refine_ls_shift/su_mean 0.000
_refine_ls_structure_factor_coef Fsqd
_refine_ls_weighting_details 'calc w=1/[\s^2^(Fo^2^)+(0.0463P)^2^+1.2519P] where P=(Fo^2^+2Fc^2^)/3'
_refine_ls_weighting_scheme calc
_refine_ls_wR_factor_gt 0.0852
_refine_ls_wR_factor_ref 0.0946
_reflns_number_gt 15554
_reflns_number_total 20169
_reflns_threshold_expression >2sigma(I)
_cod_data_source_file om060375esi20060526_124948.cif
_cod_data_source_block Re2Ge2O
_cod_depositor_comments
;
The following automatic conversions were performed:

'_symmetry_cell_setting' value 'Triclinic' changed to 'triclinic'
according to /home/saulius/struct/CIF-dictionaries/cif_core.dic
dictionary named 'cif_core.dic' version 2.4.1 from
2010-06-29.

'_exptl_absorpt_correction_type' value 'Multi-Scan'
changed to 'multi-scan' according to
/home/saulius/struct/CIF-dictionaries/cif_core.dic dictionary named
'cif_core.dic' version 2.4.1 from 2010-06-29.

Automatic conversion script
Id: cif_fix_values 1715 2011-07-08 13:25:40Z adriana 
;
_cod_original_sg_symbol_H-M P-1
_cod_database_code 4075567

loop_
_symmetry_equiv_pos_as_xyz
'x, y, z'
'-x, -y, -z'

loop_
_atom_site_label
_atom_site_type_symbol
_atom_site_fract_x
_atom_site_fract_y
_atom_site_fract_z
_atom_site_U_iso_or_equiv
_atom_site_adp_type
_atom_site_occupancy
_atom_site_symmetry_multiplicity
_atom_site_calc_flag
_atom_site_refinement_flags
Re1 Re 0.853288(14) 0.740194(11) 0.121387(9) 0.05911(6) Uani 1 1 d .
Re2 Re 0.783240(14) 0.833476(12) 0.221600(10) 0.06610(7) Uani 1 1 d .
Ge1 Ge 0.65408(4) 0.72472(3) 0.10358(2) 0.05766(12) Uani 1 1 d .
Ge2 Ge 0.59697(4) 0.77545(3) 0.22978(2) 0.05561(12) Uani 1 1 d .
O1 O 0.5741(2) 0.72798(18) 0.17075(14) 0.0609(8) Uani 1 1 d .
O11 O 0.8127(4) 0.5931(3) 0.2162(2) 0.1232(17) Uani 1 1 d .
O12 O 1.0833(3) 0.7499(3) 0.1595(3) 0.1237(17) Uani 1 1 d .
O13 O 0.8471(4) 0.8906(3) 0.0285(3) 0.1307(18) Uani 1 1 d .
O14 O 0.9192(4) 0.6715(3) 0.0145(2) 0.1160(16) Uani 1 1 d .
O21 O 0.8627(4) 0.7003(4) 0.3203(2) 0.153(2) Uani 1 1 d .
O22 O 0.7258(4) 0.9103(3) 0.3251(2) 0.134(2) Uani 1 1 d .
O23 O 1.0072(3) 0.8977(3) 0.1916(3) 0.1257(18) Uani 1 1 d .
O24 O 0.6907(4) 0.9603(3) 0.1226(2) 0.1158(15) Uani 1 1 d .
C11 C 0.8307(4) 0.6460(3) 0.1815(3) 0.0783(14) Uani 1 1 d .
C12 C 0.9972(4) 0.7477(3) 0.1462(3) 0.0852(16) Uani 1 1 d .
C13 C 0.8509(5) 0.8359(4) 0.0620(3) 0.0862(16) Uani 1 1 d .
C14 C 0.8942(5) 0.6964(3) 0.0549(3) 0.0862(17) Uani 1 1 d .
C21 C 0.8335(5) 0.7477(4) 0.2838(3) 0.0927(19) Uani 1 1 d .
C22 C 0.7482(5) 0.8820(4) 0.2862(3) 0.099(2) Uani 1 1 d .
C23 C 0.9252(5) 0.8734(4) 0.2032(3) 0.0935(19) Uani 1 1 d .
C24 C 0.7244(4) 0.9136(3) 0.1583(3) 0.0777(15) Uani 1 1 d .
C50 C 0.5948(4) 0.7999(3) 0.0365(2) 0.0642(12) Uani 1 1 d .
C51 C 0.6358(5) 0.8121(4) -0.0237(2) 0.098(2) Uani 1 1 d .
H51 H 0.6883 0.7810 -0.0330 0.117 Uiso 1 1 calc R
C52 C 0.6012(6) 0.8683(4) -0.0693(3) 0.108(2) Uani 1 1 d .
H52 H 0.6291 0.8747 -0.1092 0.130 Uiso 1 1 calc R
C53 C 0.5252(5) 0.9154(4) -0.0563(3) 0.0977(19) Uani 1 1 d .
H53 H 0.5025 0.9544 -0.0871 0.117 Uiso 1 1 calc R
C54 C 0.4832(5) 0.9047(3) 0.0019(3) 0.0872(16) Uani 1 1 d .
H54 H 0.4313 0.9363 0.0109 0.105 Uiso 1 1 calc R
C55 C 0.5175(4) 0.8469(3) 0.0476(2) 0.0690(13) Uani 1 1 d .
H55 H 0.4871 0.8398 0.0870 0.083 Uiso 1 1 calc R
C56 C 0.6179(4) 0.6301(3) 0.0906(3) 0.0725(14) Uani 1 1 d .
C57 C 0.6424(6) 0.6108(4) 0.0347(4) 0.117(2) Uani 1 1 d .
H57 H 0.6739 0.6447 0.0021 0.140 Uiso 1 1 calc R
C58 C 0.6196(8) 0.5409(6) 0.0276(5) 0.149(4) Uani 1 1 d .
H58 H 0.6399 0.5275 -0.0086 0.179 Uiso 1 1 calc R
C59 C 0.5682(8) 0.4930(5) 0.0736(6) 0.144(4) Uani 1 1 d .
H59 H 0.5496 0.4479 0.0675 0.172 Uiso 1 1 calc R
C60 C 0.5438(6) 0.5088(4) 0.1268(5) 0.124(3) Uani 1 1 d .
H60 H 0.5095 0.4749 0.1582 0.149 Uiso 1 1 calc R
C61 C 0.5703(5) 0.5780(3) 0.1355(3) 0.0936(18) Uani 1 1 d .
H61 H 0.5546 0.5882 0.1735 0.112 Uiso 1 1 calc R
C62 C 0.4725(3) 0.8417(3) 0.22019(19) 0.0542(10) Uani 1 1 d .
C63 C 0.3769(4) 0.8170(3) 0.2049(2) 0.0685(13) Uani 1 1 d .
H63 H 0.3723 0.7692 0.2012 0.082 Uiso 1 1 calc R
C64 C 0.2888(4) 0.8614(4) 0.1950(2) 0.0848(17) Uani 1 1 d .
H64 H 0.2255 0.8443 0.1841 0.102 Uiso 1 1 calc R
C65 C 0.2961(4) 0.9319(4) 0.2016(3) 0.0871(18) Uani 1 1 d .
H65 H 0.2371 0.9625 0.1952 0.105 Uiso 1 1 calc R
C66 C 0.3879(5) 0.9570(3) 0.2172(3) 0.0805(15) Uani 1 1 d .
H66 H 0.3919 1.0046 0.2217 0.097 Uiso 1 1 calc R
C67 C 0.4763(4) 0.9117(3) 0.2266(2) 0.0655(12) Uani 1 1 d .
H67 H 0.5392 0.9293 0.2375 0.079 Uiso 1 1 calc R
C68 C 0.5653(4) 0.6991(3) 0.3051(2) 0.0757(15) Uani 1 1 d .
C69 C 0.5990(5) 0.7048(4) 0.3619(3) 0.102(2) Uani 1 1 d .
H69 H 0.6372 0.7454 0.3648 0.123 Uiso 1 1 calc R
C70 C 0.5764(9) 0.6510(7) 0.4143(4) 0.150(4) Uani 1 1 d .
H70 H 0.5993 0.6562 0.4521 0.180 Uiso 1 1 calc R
C71 C 0.5223(11) 0.5911(6) 0.4121(5) 0.167(6) Uani 1 1 d .
H71 H 0.5087 0.5551 0.4478 0.201 Uiso 1 1 calc R
C72 C 0.4876(8) 0.5843(4) 0.3570(4) 0.143(3) Uani 1 1 d .
H72 H 0.4500 0.5431 0.3549 0.171 Uiso 1 1 calc R
C73 C 0.5080(6) 0.6383(4) 0.3034(3) 0.104(2) Uani 1 1 d .
H73 H 0.4825 0.6333 0.2661 0.125 Uiso 1 1 calc R
H1 H 0.770(6) 0.777(4) 0.171(3) 0.15(3) Uiso 1 1 d .
Re3 Re 0.663569(16) 0.720625(13) 0.728389(10) 0.07145(7) Uani 1 1 d .
Re4 Re 0.750525(19) 0.758792(14) 0.581716(10) 0.08332(9) Uani 1 1 d .
Ge3 Ge 0.85854(4) 0.70861(3) 0.76223(2) 0.05771(12) Uani 1 1 d .
Ge4 Ge 0.94129(4) 0.72868(3) 0.61902(2) 0.06428(14) Uani 1 1 d .
O2 O 0.9522(2) 0.7068(2) 0.70106(13) 0.0691(9) Uani 1 1 d .
O31 O 0.6843(4) 0.8837(3) 0.7269(3) 0.1332(19) Uani 1 1 d .
O32 O 0.5877(4) 0.6859(3) 0.8639(2) 0.1298(18) Uani 1 1 d .
O33 O 0.6744(5) 0.5556(3) 0.7327(3) 0.136(2) Uani 1 1 d .
O34 O 0.4350(4) 0.7384(4) 0.6831(3) 0.159(3) Uani 1 1 d .
O41 O 0.7831(5) 0.9198(3) 0.5875(3) 0.154(2) Uani 1 1 d .
O42 O 0.8388(6) 0.7898(4) 0.4477(2) 0.175(3) Uani 1 1 d .
O43 O 0.5200(5) 0.7971(4) 0.5462(3) 0.197(4) Uani 1 1 d .
O44 O 0.7293(5) 0.5953(4) 0.5817(3) 0.145(2) Uani 1 1 d .
C31 C 0.6749(5) 0.8245(4) 0.7268(3) 0.0923(18) Uani 1 1 d .
C32 C 0.6157(5) 0.6999(4) 0.8127(3) 0.0964(19) Uani 1 1 d .
C33 C 0.6695(5) 0.6161(4) 0.7305(3) 0.0909(18) Uani 1 1 d .
C34 C 0.5202(6) 0.7317(4) 0.6971(3) 0.108(2) Uani 1 1 d .
C41 C 0.7716(5) 0.8603(4) 0.5853(3) 0.100(2) Uani 1 1 d .
C42 C 0.8028(6) 0.7787(5) 0.4979(3) 0.123(3) Uani 1 1 d .
C43 C 0.6042(6) 0.7815(5) 0.5603(4) 0.138(3) Uani 1 1 d .
C44 C 0.7367(6) 0.6555(5) 0.5818(3) 0.105(2) Uani 1 1 d .
C74 C 0.8959(4) 0.6190(3) 0.8215(2) 0.0667(12) Uani 1 1 d .
C75 C 0.9244(5) 0.5576(3) 0.8019(3) 0.0894(17) Uani 1 1 d .
H75 H 0.9245 0.5591 0.7600 0.107 Uiso 1 1 calc R
C76 C 0.9527(6) 0.4937(4) 0.8429(4) 0.120(2) Uani 1 1 d .
H76 H 0.9687 0.4521 0.8288 0.144 Uiso 1 1 calc R
C77 C 0.9571(8) 0.4917(4) 0.9033(4) 0.136(3) Uani 1 1 d .
H77 H 0.9810 0.4498 0.9307 0.163 Uiso 1 1 calc R
C78 C 0.9271(9) 0.5497(5) 0.9241(3) 0.158(4) Uani 1 1 d .
H78 H 0.9254 0.5468 0.9662 0.189 Uiso 1 1 calc R
C79 C 0.8985(7) 0.6142(4) 0.8838(3) 0.116(3) Uani 1 1 d .
H79 H 0.8807 0.6547 0.8990 0.139 Uiso 1 1 calc R
C80 C 0.9073(4) 0.7896(3) 0.7950(2) 0.0637(12) Uani 1 1 d .
C81 C 0.9890(5) 0.8336(3) 0.7659(3) 0.0819(15) Uani 1 1 d .
H81 H 1.0238 0.8225 0.7319 0.098 Uiso 1 1 calc R
C82 C 1.0206(6) 0.8936(4) 0.7858(4) 0.106(2) Uani 1 1 d .
H82 H 1.0758 0.9224 0.7654 0.128 Uiso 1 1 calc R
C83 C 0.9697(7) 0.9100(4) 0.8359(4) 0.113(2) Uani 1 1 d .
H83 H 0.9895 0.9508 0.8491 0.136 Uiso 1 1 calc R
C84 C 0.8903(6) 0.8670(4) 0.8665(3) 0.0993(19) Uani 1 1 d .
H84 H 0.8579 0.8772 0.9015 0.119 Uiso 1 1 calc R
C85 C 0.8581(5) 0.8082(3) 0.8453(3) 0.0850(16) Uani 1 1 d .
H85 H 0.8018 0.7803 0.8655 0.102 Uiso 1 1 calc R
C86 C 1.0106(5) 0.6415(3) 0.6000(2) 0.0780(15) Uani 1 1 d .
C87 C 1.0076(6) 0.6276(4) 0.5413(3) 0.097(2) Uani 1 1 d .
H87 H 0.9704 0.6590 0.5105 0.116 Uiso 1 1 calc R
C88 C 1.0600(7) 0.5672(5) 0.5290(4) 0.119(3) Uani 1 1 d .
H88 H 1.0594 0.5591 0.4896 0.143 Uiso 1 1 calc R
C89 C 1.1115(8) 0.5205(5) 0.5737(5) 0.136(3) Uani 1 1 d .
H89 H 1.1450 0.4797 0.5654 0.163 Uiso 1 1 calc R
C90 C 1.1149(7) 0.5327(4) 0.6312(4) 0.121(2) Uani 1 1 d .
H90 H 1.1512 0.5005 0.6618 0.145 Uiso 1 1 calc R
C91 C 1.0643(5) 0.5932(4) 0.6440(3) 0.0926(18) Uani 1 1 d .
H91 H 1.0670 0.6010 0.6834 0.111 Uiso 1 1 calc R
C92 C 1.0501(4) 0.8051(3) 0.5936(2) 0.0652(12) Uani 1 1 d .
C93 C 1.0352(4) 0.8682(3) 0.5496(2) 0.0743(14) Uani 1 1 d .
H93 H 0.9719 0.8759 0.5289 0.089 Uiso 1 1 calc R
C94 C 1.1133(5) 0.9214(4) 0.5350(3) 0.0915(18) Uani 1 1 d .
H94 H 1.1014 0.9638 0.5048 0.110 Uiso 1 1 calc R
C95 C 1.2057(5) 0.9117(4) 0.5642(3) 0.099(2) Uani 1 1 d .
H95 H 1.2571 0.9476 0.5552 0.119 Uiso 1 1 calc R
C96 C 1.2223(5) 0.8484(5) 0.6072(3) 0.097(2) Uani 1 1 d .
H96 H 1.2865 0.8407 0.6268 0.116 Uiso 1 1 calc R
C97 C 1.1458(4) 0.7959(3) 0.6222(2) 0.0800(15) Uani 1 1 d .
H97 H 1.1590 0.7534 0.6520 0.096 Uiso 1 1 calc R
H2 H 0.741(4) 0.738(3) 0.664(3) 0.107(19) Uiso 1 1 d .
N1A N 0.7564(3) 0.2152(3) 0.59429(18) 0.0775(12) Uani 1 1 d .
C1A C 0.6574(5) 0.1708(4) 0.6127(3) 0.0947(19) Uani 1 1 d .
H1A1 H 0.6608 0.1471 0.6562 0.114 Uiso 1 1 calc R
H1A2 H 0.5975 0.2042 0.6080 0.114 Uiso 1 1 calc R
C2A C 0.6358(6) 0.1145(5) 0.5790(3) 0.116(2) Uani 1 1 d .
H2A1 H 0.6937 0.0794 0.5844 0.139 Uiso 1 1 calc R
H2A2 H 0.6318 0.1371 0.5353 0.139 Uiso 1 1 calc R
C3A C 0.5317(10) 0.0745(7) 0.6018(4) 0.196(6) Uani 1 1 d .
H3A1 H 0.5392 0.0499 0.6448 0.236 Uiso 1 1 calc R
H3A2 H 0.4764 0.1111 0.6002 0.236 Uiso 1 1 calc R
C4A C 0.4978(12) 0.0255(9) 0.5724(5) 0.260(8) Uani 1 1 d .
H4A1 H 0.5395 -0.0183 0.5838 0.390 Uiso 1 1 calc R
H4A2 H 0.5046 0.0450 0.5287 0.390 Uiso 1 1 calc R
H4A3 H 0.4250 0.0146 0.5837 0.390 Uiso 1 1 calc R
C5A C 0.8551(5) 0.1670(4) 0.6012(2) 0.0932(19) Uani 1 1 d .
H5A1 H 0.8514 0.1356 0.5728 0.112 Uiso 1 1 calc R
H5A2 H 0.9161 0.1980 0.5887 0.112 Uiso 1 1 calc R
C6A C 0.8734(7) 0.1197(5) 0.6647(3) 0.135(3) Uani 1 1 d .
H6A1 H 0.8141 0.0873 0.6778 0.162 Uiso 1 1 calc R
H6A2 H 0.8790 0.1500 0.6939 0.162 Uiso 1 1 calc R
C7A C 0.9741(11) 0.0754(7) 0.6640(4) 0.206(6) Uani 1 1 d .
H7A1 H 1.0305 0.1108 0.6554 0.248 Uiso 1 1 calc R
H7A2 H 0.9822 0.0483 0.7063 0.248 Uiso 1 1 calc R
C8A C 0.9961(12) 0.0330(7) 0.6334(5) 0.235(8) Uani 1 1 d .
H8A1 H 1.0149 0.0592 0.5922 0.352 Uiso 1 1 calc R
H8A2 H 0.9363 0.0028 0.6325 0.352 Uiso 1 1 calc R
H8A3 H 1.0547 0.0032 0.6509 0.352 Uiso 1 1 calc R
C9A C 0.7575(6) 0.2674(4) 0.6364(3) 0.0979(19) Uani 1 1 d .
H9A1 H 0.6928 0.2962 0.6307 0.118 Uiso 1 1 calc R
H9A2 H 0.7561 0.2389 0.6787 0.118 Uiso 1 1 calc R
C10A C 0.8469(8) 0.3177(5) 0.6281(4) 0.136(3) Uani 1 1 d .
H10A H 0.8506 0.3471 0.5861 0.163 Uiso 1 1 calc R
H10B H 0.9127 0.2906 0.6364 0.163 Uiso 1 1 calc R
C11A C 0.8293(15) 0.3675(10) 0.6740(9) 0.257(9) Uani 1 1 d .
H11A H 0.7606 0.3903 0.6649 0.308 Uiso 1 1 calc R
H11B H 0.8216 0.3346 0.7145 0.308 Uiso 1 1 calc R
C12A C 0.8799(19) 0.4103(11) 0.6801(10) 0.333(13) Uani 1 1 d .
H12A H 0.9524 0.3969 0.6743 0.499 Uiso 1 1 calc R
H12B H 0.8689 0.4175 0.7209 0.499 Uiso 1 1 calc R
H12C H 0.8636 0.4546 0.6504 0.499 Uiso 1 1 calc R
C13A C 0.7561(4) 0.2545(3) 0.5273(2) 0.0800(15) Uani 1 1 d .
H13A H 0.8228 0.2796 0.5168 0.096 Uiso 1 1 calc R
H13B H 0.7528 0.2183 0.5030 0.096 Uiso 1 1 calc R
C14A C 0.6685(5) 0.3086(4) 0.5083(3) 0.0903(17) Uani 1 1 d .
H14A H 0.6764 0.3492 0.5273 0.108 Uiso 1 1 calc R
H14B H 0.6010 0.2859 0.5221 0.108 Uiso 1 1 calc R
C15A C 0.6714(5) 0.3357(4) 0.4390(3) 0.0965(19) Uani 1 1 d .
H15A H 0.7413 0.3545 0.4254 0.116 Uiso 1 1 calc R
H15B H 0.6591 0.2952 0.4206 0.116 Uiso 1 1 calc R
C16A C 0.5913(7) 0.3940(5) 0.4167(4) 0.147(3) Uani 1 1 d .
H16A H 0.6078 0.4365 0.4309 0.221 Uiso 1 1 calc R
H16B H 0.5224 0.3769 0.4323 0.221 Uiso 1 1 calc R
H16C H 0.5922 0.4060 0.3724 0.221 Uiso 1 1 calc R
N1B N 0.2491(4) 0.7482(3) 0.9235(3) 0.117(2) Uani 1 1 d .
C1B C 0.1668(5) 0.7953(4) 0.9459(4) 0.122(3) Uani 1 1 d .
H1B1 H 0.1138 0.7639 0.9707 0.147 Uiso 1 1 calc R
H1B2 H 0.1320 0.8251 0.9104 0.147 Uiso 1 1 calc R
C2B C 0.2088(6) 0.8447(5) 0.9833(5) 0.137(3) Uani 1 1 d .
H2B1 H 0.2650 0.8742 0.9599 0.164 Uiso 1 1 calc R
H2B2 H 0.2385 0.8153 1.0207 0.164 Uiso 1 1 calc R
C3B C 0.1229(7) 0.8944(6) 1.0004(5) 0.153(4) Uani 1 1 d .
H3B1 H 0.0996 0.9275 0.9629 0.183 Uiso 1 1 calc R
H3B2 H 0.0629 0.8647 1.0186 0.183 Uiso 1 1 calc R
C4B C 0.1524(10) 0.9360(6) 1.0415(4) 0.188(5) Uani 1 1 d .
H4B1 H 0.1785 0.9043 1.0783 0.281 Uiso 1 1 calc R
H4B2 H 0.0921 0.9627 1.0519 0.281 Uiso 1 1 calc R
H4B3 H 0.2067 0.9695 1.0224 0.281 Uiso 1 1 calc R
C5B C 0.3062(6) 0.6985(5) 0.9761(5) 0.136(3) Uani 1 1 d .
H5B1 H 0.3600 0.6714 0.9587 0.164 Uiso 1 1 calc R
H5B2 H 0.3422 0.7286 0.9984 0.164 Uiso 1 1 calc R
C6B C 0.2391(7) 0.6452(6) 1.0212(5) 0.167(4) Uani 1 1 d .
H6B1 H 0.2134 0.6088 1.0013 0.201 Uiso 1 1 calc R
H6B2 H 0.1784 0.6705 1.0341 0.201 Uiso 1 1 calc R
C7B C 0.3004(9) 0.6077(7) 1.0775(5) 0.180(4) Uani 1 1 d .
H7B1 H 0.2664 0.5617 1.0962 0.216 Uiso 1 1 calc R
H7B2 H 0.3710 0.5966 1.0639 0.216 Uiso 1 1 calc R
C8B C 0.3096(8) 0.6471(8) 1.1236(6) 0.217(7) Uani 1 1 d .
H8B1 H 0.3828 0.6501 1.1326 0.325 Uiso 1 1 calc R
H8B2 H 0.2712 0.6226 1.1602 0.325 Uiso 1 1 calc R
H8B3 H 0.2811 0.6953 1.1090 0.325 Uiso 1 1 calc R
C9B C 0.1894(7) 0.7036(5) 0.8859(5) 0.146(3) Uani 1 1 d .
H9B1 H 0.1405 0.6718 0.9138 0.175 Uiso 1 1 calc R
H9B2 H 0.1476 0.7373 0.8560 0.175 Uiso 1 1 calc R
C10B C 0.2563(10) 0.6570(7) 0.8516(7) 0.207(6) Uani 1 1 d .
H10C H 0.3165 0.6851 0.8315 0.248 Uiso 1 1 calc R
H10D H 0.2831 0.6149 0.8811 0.248 Uiso 1 1 calc R
C11B C 0.1997(11) 0.6331(9) 0.8069(7) 0.221(7) Uani 1 1 d .
H11C H 0.1671 0.6755 0.7804 0.265 Uiso 1 1 calc R
H11D H 0.1431 0.6021 0.8281 0.265 Uiso 1 1 calc R
C12B C 0.2573(12) 0.5943(7) 0.7685(7) 0.241(8) Uani 1 1 d .
H12D H 0.3021 0.6274 0.7397 0.361 Uiso 1 1 calc R
H12E H 0.2086 0.5725 0.7463 0.361 Uiso 1 1 calc R
H12F H 0.2999 0.5569 0.7936 0.361 Uiso 1 1 calc R
C13B C 0.3340(6) 0.7947(5) 0.8824(5) 0.132(3) Uani 1 1 d .
H13C H 0.3700 0.8219 0.9072 0.159 Uiso 1 1 calc R
H13D H 0.3857 0.7621 0.8700 0.159 Uiso 1 1 calc R
C14B C 0.2987(8) 0.8457(6) 0.8274(5) 0.159(4) Uani 1 1 d .
H14C H 0.2550 0.8834 0.8388 0.191 Uiso 1 1 calc R
H14D H 0.2566 0.8206 0.8037 0.191 Uiso 1 1 calc R
C15B C 0.3984(9) 0.8818(7) 0.7868(6) 0.186(5) Uani 1 1 d .
H15C H 0.4334 0.9127 0.8088 0.224 Uiso 1 1 calc R
H15D H 0.4478 0.8433 0.7827 0.224 Uiso 1 1 calc R
C16B C 0.3774(12) 0.9217(8) 0.7302(6) 0.232(7) Uani 1 1 d .
H16D H 0.3550 0.8902 0.7052 0.348 Uiso 1 1 calc R
H16E H 0.4399 0.9471 0.7118 0.348 Uiso 1 1 calc R
H16F H 0.3222 0.9563 0.7331 0.348 Uiso 1 1 calc R

loop_
_atom_site_aniso_label
_atom_site_aniso_U_11
_atom_site_aniso_U_22
_atom_site_aniso_U_33
_atom_site_aniso_U_23
_atom_site_aniso_U_13
_atom_site_aniso_U_12
Re1 0.04989(10) 0.06454(13) 0.06402(11) -0.01884(9) 0.00206(8) 0.01024(8)
Re2 0.04769(11) 0.08206(16) 0.07829(13) -0.03796(11) -0.00892(9) 0.00828(9)
Ge1 0.0548(3) 0.0653(3) 0.0578(3) -0.0248(2) -0.0031(2) 0.0086(2)
Ge2 0.0506(2) 0.0653(3) 0.0529(2) -0.0187(2) -0.0006(2) 0.0078(2)
O1 0.0567(17) 0.070(2) 0.0603(17) -0.0253(15) 0.0020(14) -0.0024(15)
O11 0.137(4) 0.083(3) 0.128(4) 0.015(3) -0.005(3) 0.001(3)
O12 0.057(2) 0.141(4) 0.179(5) -0.049(4) -0.023(3) 0.018(3)
O13 0.146(5) 0.097(4) 0.126(4) 0.015(3) 0.016(3) 0.004(3)
O14 0.146(4) 0.123(4) 0.090(3) -0.051(3) 0.009(3) 0.037(3)
O21 0.133(4) 0.202(6) 0.109(4) -0.009(4) -0.039(3) 0.080(4)
O22 0.114(4) 0.186(5) 0.140(4) -0.113(4) -0.035(3) 0.043(4)
O23 0.062(3) 0.146(5) 0.189(5) -0.078(4) 0.007(3) -0.025(3)
O24 0.108(3) 0.090(3) 0.135(4) 0.000(3) 0.010(3) 0.023(3)
C11 0.075(3) 0.073(4) 0.088(4) -0.020(3) -0.005(3) 0.013(3)
C12 0.059(3) 0.096(4) 0.106(4) -0.034(3) -0.003(3) 0.013(3)
C13 0.078(4) 0.092(5) 0.082(4) -0.007(3) 0.007(3) 0.008(3)
C14 0.090(4) 0.094(4) 0.078(4) -0.029(3) 0.003(3) 0.029(3)
C21 0.076(4) 0.125(6) 0.083(4) -0.036(4) -0.015(3) 0.032(4)
C22 0.073(4) 0.141(6) 0.109(5) -0.079(5) -0.024(3) 0.030(4)
C23 0.061(3) 0.112(5) 0.124(5) -0.062(4) -0.004(3) 0.005(3)
C24 0.065(3) 0.066(4) 0.099(4) -0.016(3) 0.008(3) 0.011(3)
C50 0.056(3) 0.076(3) 0.063(3) -0.023(2) -0.005(2) 0.013(2)
C51 0.089(4) 0.134(6) 0.065(3) -0.019(4) 0.001(3) 0.037(4)
C52 0.108(5) 0.142(6) 0.062(3) -0.002(4) -0.006(3) 0.033(5)
C53 0.100(5) 0.106(5) 0.077(4) -0.001(3) -0.022(3) 0.019(4)
C54 0.082(4) 0.080(4) 0.097(4) -0.018(3) -0.007(3) 0.018(3)
C55 0.069(3) 0.071(3) 0.066(3) -0.017(3) -0.003(2) 0.008(3)
C56 0.066(3) 0.075(4) 0.088(4) -0.041(3) -0.016(3) 0.009(3)
C57 0.135(6) 0.117(6) 0.121(6) -0.073(5) -0.020(5) 0.013(5)
C58 0.147(8) 0.167(10) 0.178(10) -0.129(8) -0.042(7) 0.030(7)
C59 0.127(8) 0.104(7) 0.226(13) -0.083(8) -0.071(8) 0.024(6)
C60 0.126(6) 0.077(5) 0.179(8) -0.041(5) -0.053(6) 0.005(4)
C61 0.091(4) 0.074(4) 0.124(5) -0.037(4) -0.024(4) 0.010(3)
C62 0.048(2) 0.064(3) 0.050(2) -0.014(2) 0.0043(18) 0.004(2)
C63 0.057(3) 0.087(4) 0.064(3) -0.022(3) 0.002(2) -0.001(3)
C64 0.052(3) 0.127(6) 0.076(3) -0.026(4) -0.008(2) 0.009(3)
C65 0.060(3) 0.110(5) 0.080(4) -0.004(3) 0.007(3) 0.028(3)
C66 0.078(4) 0.069(4) 0.093(4) -0.018(3) 0.009(3) 0.015(3)
C67 0.056(3) 0.072(3) 0.069(3) -0.021(3) 0.005(2) 0.005(2)
C68 0.082(4) 0.079(4) 0.059(3) -0.006(3) 0.009(3) 0.026(3)
C69 0.107(5) 0.131(6) 0.065(4) -0.021(4) 0.005(3) 0.039(4)
C70 0.185(10) 0.180(10) 0.063(4) 0.008(6) 0.011(5) 0.080(8)
C71 0.238(13) 0.126(8) 0.098(7) 0.037(7) 0.059(8) 0.080(9)
C72 0.202(10) 0.078(5) 0.127(7) 0.009(5) 0.044(7) 0.014(5)
C73 0.139(6) 0.071(4) 0.091(4) -0.002(3) 0.026(4) 0.006(4)
Re3 0.05564(12) 0.08111(16) 0.07864(14) -0.02101(11) -0.00392(10) 0.00190(10)
Re4 0.07401(14) 0.09804(19) 0.06757(14) 0.00507(12) -0.02402(11) -0.02111(13)
Ge3 0.0580(3) 0.0661(3) 0.0482(2) -0.0125(2) -0.0021(2) 0.0067(2)
Ge4 0.0657(3) 0.0801(4) 0.0465(2) -0.0133(2) -0.0032(2) -0.0079(3)
O2 0.0608(19) 0.100(3) 0.0476(16) -0.0202(17) -0.0014(14) 0.0086(18)
O31 0.145(5) 0.084(4) 0.179(5) -0.046(3) -0.037(4) 0.026(3)
O32 0.132(4) 0.165(5) 0.101(3) -0.051(3) 0.033(3) -0.012(4)
O33 0.174(5) 0.084(4) 0.152(5) -0.030(3) 0.018(4) -0.022(4)
O34 0.065(3) 0.242(8) 0.181(6) -0.071(5) -0.033(3) 0.008(4)
O41 0.133(5) 0.085(4) 0.237(7) -0.029(4) 0.032(4) -0.010(3)
O42 0.229(7) 0.214(7) 0.069(3) -0.006(4) -0.009(4) -0.082(6)
O43 0.103(4) 0.232(8) 0.207(7) 0.059(6) -0.082(4) -0.031(5)
O44 0.168(5) 0.123(5) 0.156(5) -0.052(4) -0.005(4) -0.047(4)
C31 0.075(4) 0.080(4) 0.131(5) -0.041(4) -0.017(4) 0.018(3)
C32 0.077(4) 0.114(5) 0.104(5) -0.039(4) 0.019(4) 0.002(4)
C33 0.088(4) 0.096(5) 0.092(4) -0.028(4) 0.016(3) -0.020(4)
C34 0.082(4) 0.126(6) 0.123(5) -0.045(5) -0.015(4) 0.008(4)
C41 0.074(4) 0.098(5) 0.119(5) -0.006(4) -0.006(4) 0.002(4)
C42 0.131(6) 0.164(7) 0.062(4) 0.005(4) -0.014(4) -0.057(5)
C43 0.094(5) 0.160(8) 0.128(6) 0.039(5) -0.048(5) -0.030(5)
C44 0.112(5) 0.112(6) 0.090(4) -0.020(4) -0.012(4) -0.036(5)
C74 0.071(3) 0.066(3) 0.062(3) -0.014(2) -0.004(2) 0.011(2)
C75 0.109(5) 0.071(4) 0.084(4) -0.014(3) 0.016(3) 0.012(3)
C76 0.141(7) 0.086(5) 0.130(6) -0.022(5) 0.003(5) 0.026(5)
C77 0.193(9) 0.078(5) 0.120(6) 0.010(5) -0.045(6) 0.029(5)
C78 0.278(13) 0.106(7) 0.081(5) -0.004(4) -0.052(6) 0.042(7)
C79 0.198(8) 0.087(5) 0.061(3) -0.014(3) -0.028(4) 0.035(5)
C80 0.073(3) 0.061(3) 0.058(3) -0.014(2) -0.011(2) 0.009(2)
C81 0.085(4) 0.080(4) 0.077(3) -0.012(3) -0.009(3) 0.003(3)
C82 0.111(5) 0.089(5) 0.119(6) -0.020(4) -0.018(4) -0.017(4)
C83 0.157(7) 0.075(5) 0.116(6) -0.034(4) -0.046(5) 0.000(5)
C84 0.120(5) 0.095(5) 0.092(4) -0.041(4) -0.013(4) 0.012(4)
C85 0.102(4) 0.082(4) 0.076(3) -0.029(3) 0.001(3) 0.003(3)
C86 0.088(4) 0.089(4) 0.059(3) -0.022(3) 0.011(3) -0.025(3)
C87 0.130(5) 0.082(4) 0.081(4) -0.027(3) 0.020(4) -0.039(4)
C88 0.173(8) 0.100(6) 0.098(5) -0.053(5) 0.041(5) -0.045(6)
C89 0.186(9) 0.085(6) 0.142(8) -0.042(6) 0.053(7) -0.019(6)
C90 0.144(7) 0.092(5) 0.124(6) -0.022(5) 0.017(5) 0.007(5)
C91 0.107(5) 0.090(5) 0.081(4) -0.024(3) 0.015(3) 0.006(4)
C92 0.065(3) 0.081(4) 0.056(3) -0.027(3) 0.004(2) -0.008(3)
C93 0.067(3) 0.085(4) 0.069(3) -0.013(3) 0.000(2) -0.010(3)
C94 0.087(4) 0.086(4) 0.102(4) -0.025(3) 0.012(4) -0.019(3)
C95 0.082(4) 0.106(5) 0.118(5) -0.044(5) 0.013(4) -0.033(4)
C96 0.063(3) 0.138(6) 0.102(5) -0.049(5) -0.011(3) -0.013(4)
C97 0.068(3) 0.100(4) 0.073(3) -0.021(3) -0.005(3) -0.004(3)
N1A 0.074(3) 0.100(4) 0.060(2) -0.023(2) 0.008(2) 0.003(2)
C1A 0.083(4) 0.120(5) 0.075(4) -0.013(4) 0.014(3) -0.012(4)
C2A 0.109(5) 0.141(7) 0.095(5) -0.022(5) 0.003(4) -0.030(5)
C3A 0.241(12) 0.247(13) 0.100(6) -0.032(7) 0.019(7) -0.141(11)
C4A 0.303(17) 0.34(2) 0.152(10) -0.069(11) 0.003(10) -0.193(16)
C5A 0.087(4) 0.127(5) 0.067(3) -0.026(3) 0.005(3) 0.020(4)
C6A 0.133(6) 0.189(9) 0.075(4) -0.019(5) -0.007(4) 0.055(6)
C7A 0.293(16) 0.213(13) 0.110(7) -0.039(7) -0.054(8) 0.150(12)
C8A 0.37(2) 0.204(13) 0.146(9) -0.074(9) -0.085(11) 0.160(13)
C9A 0.109(5) 0.118(5) 0.072(4) -0.034(4) 0.002(3) 0.007(4)
C10A 0.162(8) 0.138(7) 0.113(6) -0.041(5) -0.020(6) -0.016(6)
C11A 0.285(18) 0.230(18) 0.32(2) -0.175(16) -0.067(15) -0.052(14)
C12A 0.45(4) 0.27(3) 0.33(2) -0.18(2) -0.05(3) 0.05(2)
C13A 0.076(3) 0.102(4) 0.061(3) -0.018(3) 0.006(3) 0.004(3)
C14A 0.086(4) 0.108(5) 0.080(4) -0.028(3) 0.003(3) 0.011(4)
C15A 0.088(4) 0.113(5) 0.085(4) -0.016(4) -0.009(3) 0.009(4)
C16A 0.167(8) 0.146(8) 0.118(6) -0.011(5) -0.026(6) 0.062(6)
N1B 0.070(3) 0.093(4) 0.183(6) -0.025(4) -0.012(4) 0.007(3)
C1B 0.068(4) 0.103(6) 0.182(8) -0.011(5) 0.019(5) 0.008(4)
C2B 0.095(5) 0.129(7) 0.174(8) -0.016(6) 0.022(5) 0.027(5)
C3B 0.127(7) 0.180(10) 0.133(7) -0.009(7) 0.033(6) 0.043(7)
C4B 0.264(15) 0.162(10) 0.113(7) 0.005(7) 0.020(8) 0.060(9)
C5B 0.077(4) 0.126(7) 0.203(9) -0.031(7) -0.021(5) 0.007(5)
C6B 0.116(7) 0.135(8) 0.228(11) 0.007(8) -0.054(7) 0.014(6)
C7B 0.156(9) 0.193(11) 0.192(10) -0.050(9) -0.058(8) 0.072(8)
C8B 0.156(9) 0.286(16) 0.270(15) -0.187(14) -0.055(9) 0.092(10)
C9B 0.102(6) 0.119(7) 0.210(10) -0.018(7) -0.053(6) -0.014(5)
C10B 0.177(11) 0.167(11) 0.315(17) -0.123(11) -0.096(11) 0.045(9)
C11B 0.185(12) 0.250(17) 0.273(17) -0.140(14) -0.087(11) 0.010(11)
C12B 0.279(18) 0.169(12) 0.292(19) -0.070(11) -0.168(15) 0.017(11)
C13B 0.077(4) 0.127(7) 0.197(9) -0.050(7) 0.039(5) -0.018(5)
C14B 0.153(9) 0.128(8) 0.186(10) -0.017(7) 0.020(8) -0.023(7)
C15B 0.151(9) 0.221(14) 0.201(12) -0.078(11) 0.028(9) -0.066(9)
C16B 0.295(18) 0.250(17) 0.154(10) -0.045(11) -0.020(12) -0.095(14)

loop_
_atom_type_symbol
_atom_type_description
_atom_type_scat_dispersion_real
_atom_type_scat_dispersion_imag
_atom_type_scat_source
C C 0.0033 0.0016 'International Tables Vol C Tables 4.2.6.8 and 6.1.1.4'
H H 0.0000 0.0000 'International Tables Vol C Tables 4.2.6.8 and 6.1.1.4'
O O 0.0106 0.0060 'International Tables Vol C Tables 4.2.6.8 and 6.1.1.4'
Ge Ge 0.1547 1.8001 'International Tables Vol C Tables 4.2.6.8 and 6.1.1.4'
Re Re -1.0185 7.2310 'International Tables Vol C Tables 4.2.6.8 and 6.1.1.4'
N N 0.0061 0.0033 'International Tables Vol C Tables 4.2.6.8 and 6.1.1.4'

loop_
_geom_angle_atom_site_label_1
_geom_angle_atom_site_label_2
_geom_angle_atom_site_label_3
_geom_angle
C14 Re1 C12 94.1(3)
C14 Re1 C13 88.9(3)
C12 Re1 C13 95.5(3)
C14 Re1 C11 94.2(3)
C12 Re1 C11 92.9(3)
C13 Re1 C11 170.8(2)
C14 Re1 Ge1 91.57(19)
C12 Re1 Ge1 172.40(19)
C13 Re1 Ge1 89.66(18)
C11 Re1 Ge1 81.61(16)
C14 Re1 Re2 172.98(19)
C12 Re1 Re2 86.67(17)
C13 Re1 Re2 84.06(18)
C11 Re1 Re2 92.74(16)
Ge1 Re1 Re2 88.304(15)
C14 Re1 H1 159(2)
C12 Re1 H1 107(2)
C13 Re1 H1 88(2)
C11 Re1 H1 86(2)
Ge1 Re1 H1 67(2)
Re2 Re1 H1 21(2)
C22 Re2 C23 96.3(3)
C22 Re2 C24 92.3(3)
C23 Re2 C24 90.8(3)
C22 Re2 C21 89.7(3)
C23 Re2 C21 93.1(3)
C24 Re2 C21 175.4(3)
C22 Re2 Ge2 92.1(2)
C23 Re2 Ge2 171.27(18)
C24 Re2 Ge2 86.26(16)
C21 Re2 Ge2 89.5(2)
C22 Re2 Re1 174.9(2)
C23 Re2 Re1 83.16(17)
C24 Re2 Re1 92.82(17)
C21 Re2 Re1 85.22(17)
Ge2 Re2 Re1 88.750(16)
C22 Re2 H1 159(2)
C23 Re2 H1 104(2)
C24 Re2 H1 88(2)
C21 Re2 H1 89(2)
Ge2 Re2 H1 67(2)
Re1 Re2 H1 22(2)
O1 Ge1 C56 101.8(2)
O1 Ge1 C50 105.30(17)
C56 Ge1 C50 108.0(2)
O1 Ge1 Re1 111.54(10)
C56 Ge1 Re1 114.53(15)
C50 Ge1 Re1 114.60(15)
O1 Ge2 C68 101.4(2)
O1 Ge2 C62 100.40(16)
C68 Ge2 C62 105.07(19)
O1 Ge2 Re2 113.69(10)
C68 Ge2 Re2 116.18(18)
C62 Ge2 Re2 117.77(14)
Ge1 O1 Ge2 129.22(17)
O11 C11 Re1 176.6(5)
O12 C12 Re1 177.0(6)
O13 C13 Re1 178.4(6)
O14 C14 Re1 178.7(6)
O21 C21 Re2 178.0(7)
O22 C22 Re2 178.9(7)
O23 C23 Re2 178.6(7)
O24 C24 Re2 178.9(6)
C55 C50 C51 116.7(5)
C55 C50 Ge1 121.5(4)
C51 C50 Ge1 121.7(4)
C52 C51 C50 121.9(6)
C52 C51 H51 119.1
C50 C51 H51 119.1
C51 C52 C53 119.9(6)
C51 C52 H52 120.0
C53 C52 H52 120.0
C54 C53 C52 119.6(6)
C54 C53 H53 120.2
C52 C53 H53 120.2
C53 C54 C55 120.0(6)
C53 C54 H54 120.0
C55 C54 H54 120.0
C50 C55 C54 121.8(5)
C50 C55 H55 119.1
C54 C55 H55 119.1
C61 C56 C57 116.1(6)
C61 C56 Ge1 122.0(4)
C57 C56 Ge1 121.8(5)
C58 C57 C56 120.5(9)
C58 C57 H57 119.7
C56 C57 H57 119.7
C59 C58 C57 119.8(9)
C59 C58 H58 120.1
C57 C58 H58 120.1
C60 C59 C58 121.5(10)
C60 C59 H59 119.2
C58 C59 H59 119.2
C59 C60 C61 119.1(9)
C59 C60 H60 120.4
C61 C60 H60 120.4
C56 C61 C60 122.8(7)
C56 C61 H61 118.6
C60 C61 H61 118.6
C67 C62 C63 117.8(4)
C67 C62 Ge2 123.2(3)
C63 C62 Ge2 119.0(4)
C64 C63 C62 121.7(5)
C64 C63 H63 119.2
C62 C63 H63 119.2
C63 C64 C65 118.7(5)
C63 C64 H64 120.7
C65 C64 H64 120.7
C66 C65 C64 120.8(5)
C66 C65 H65 119.6
C64 C65 H65 119.6
C65 C66 C67 119.8(6)
C65 C66 H66 120.1
C67 C66 H66 120.1
C62 C67 C66 121.2(5)
C62 C67 H67 119.4
C66 C67 H67 119.4
C73 C68 C69 117.3(6)
C73 C68 Ge2 121.6(4)
C69 C68 Ge2 121.1(5)
C70 C69 C68 120.7(9)
C70 C69 H69 119.7
C68 C69 H69 119.7
C71 C70 C69 121.6(10)
C71 C70 H70 119.2
C69 C70 H70 119.2
C70 C71 C72 119.0(9)
C70 C71 H71 120.5
C72 C71 H71 120.5
C71 C72 C73 120.6(10)
C71 C72 H72 119.7
C73 C72 H72 119.7
C68 C73 C72 120.8(8)
C68 C73 H73 119.6
C72 C73 H73 119.6
C32 Re3 C34 93.6(3)
C32 Re3 C31 90.7(3)
C34 Re3 C31 93.3(3)
C32 Re3 C33 90.8(3)
C34 Re3 C33 92.9(3)
C31 Re3 C33 173.6(3)
C32 Re3 Ge3 90.3(2)
C34 Re3 Ge3 176.1(2)
C31 Re3 Ge3 86.37(17)
C33 Re3 Ge3 87.40(19)
C32 Re3 Re4 179.0(2)
C34 Re3 Re4 87.2(2)
C31 Re3 Re4 88.5(2)
C33 Re3 Re4 89.87(18)
Ge3 Re3 Re4 88.939(18)
C32 Re3 H2 163(2)
C34 Re3 H2 104(2)
C31 Re3 H2 86.7(19)
C33 Re3 H2 90.0(19)
Ge3 Re3 H2 72(2)
Re4 Re3 H2 17(2)
C42 Re4 C43 94.6(4)
C42 Re4 C41 91.4(3)
C43 Re4 C41 89.8(3)
C42 Re4 C44 89.9(3)
C43 Re4 C44 93.4(4)
C41 Re4 C44 176.4(3)
C42 Re4 Ge4 89.7(2)
C43 Re4 Ge4 175.5(3)
C41 Re4 Ge4 89.07(19)
C44 Re4 Ge4 87.6(2)
C42 Re4 Re3 178.6(3)
C43 Re4 Re3 86.4(3)
C41 Re4 Re3 89.5(2)
C44 Re4 Re3 89.1(2)
Ge4 Re4 Re3 89.233(18)
C42 Re4 H2 163.5(19)
C43 Re4 H2 101.7(19)
C41 Re4 H2 86.5(18)
C44 Re4 H2 91.3(18)
Ge4 Re4 H2 73.9(18)
Re3 Re4 H2 15.6(18)
O2 Ge3 C74 100.84(18)
O2 Ge3 C80 103.11(19)
C74 Ge3 C80 106.9(2)
O2 Ge3 Re3 113.88(10)
C74 Ge3 Re3 116.13(15)
C80 Ge3 Re3 114.40(14)
O2 Ge4 C86 100.0(2)
O2 Ge4 C92 101.09(18)
C86 Ge4 C92 103.4(2)
O2 Ge4 Re4 114.20(10)
C86 Ge4 Re4 117.15(16)
C92 Ge4 Re4 118.29(16)
Ge3 O2 Ge4 132.30(19)
O31 C31 Re3 177.8(6)
O32 C32 Re3 178.5(7)
O33 C33 Re3 178.6(7)
O34 C34 Re3 175.1(7)
O41 C41 Re4 179.4(7)
O42 C42 Re4 177.1(8)
O43 C43 Re4 177.4(7)
O44 C44 Re4 179.5(8)
C75 C74 C79 116.8(5)
C75 C74 Ge3 120.5(4)
C79 C74 Ge3 122.7(4)
C74 C75 C76 121.6(6)
C74 C75 H75 119.2
C76 C75 H75 119.2
C77 C76 C75 119.7(7)
C77 C76 H76 120.2
C75 C76 H76 120.2
C78 C77 C76 120.1(7)
C78 C77 H77 120.0
C76 C77 H77 120.0
C77 C78 C79 120.9(7)
C77 C78 H78 119.6
C79 C78 H78 119.6
C74 C79 C78 120.7(7)
C74 C79 H79 119.7
C78 C79 H79 119.7
C81 C80 C85 117.0(5)
C81 C80 Ge3 120.8(4)
C85 C80 Ge3 122.1(4)
C80 C81 C82 122.0(6)
C80 C81 H81 119.0
C82 C81 H81 119.0
C83 C82 C81 119.2(7)
C83 C82 H82 120.4
C81 C82 H82 120.4
C84 C83 C82 120.4(7)
C84 C83 H83 119.8
C82 C83 H83 119.8
C83 C84 C85 119.8(6)
C83 C84 H84 120.1
C85 C84 H84 120.1
C84 C85 C80 121.6(6)
C84 C85 H85 119.2
C80 C85 H85 119.2
C91 C86 C87 117.7(6)
C91 C86 Ge4 120.6(4)
C87 C86 Ge4 121.7(5)
C88 C87 C86 120.2(7)
C88 C87 H87 119.9
C86 C87 H87 119.9
C89 C88 C87 120.4(7)
C89 C88 H88 119.8
C87 C88 H88 119.8
C88 C89 C90 120.4(8)
C88 C89 H89 119.8
C90 C89 H89 119.8
C89 C90 C91 119.9(8)
C89 C90 H90 120.0
C91 C90 H90 120.0
C86 C91 C90 121.4(6)
C86 C91 H91 119.3
C90 C91 H91 119.3
C93 C92 C97 117.2(5)
C93 C92 Ge4 123.7(4)
C97 C92 Ge4 119.2(4)
C92 C93 C94 121.2(5)
C92 C93 H93 119.4
C94 C93 H93 119.4
C95 C94 C93 120.6(6)
C95 C94 H94 119.7
C93 C94 H94 119.7
C94 C95 C96 118.7(6)
C94 C95 H95 120.7
C96 C95 H95 120.7
C95 C96 C97 121.3(6)
C95 C96 H96 119.4
C97 C96 H96 119.4
C96 C97 C92 121.0(6)
C96 C97 H97 119.5
C92 C97 H97 119.5
C13A N1A C1A 110.9(4)
C13A N1A C9A 112.3(5)
C1A N1A C9A 105.4(4)
C13A N1A C5A 105.4(4)
C1A N1A C5A 111.5(5)
C9A N1A C5A 111.4(5)
C2A C1A N1A 117.4(5)
C2A C1A H1A1 107.9
N1A C1A H1A1 107.9
C2A C1A H1A2 107.9
N1A C1A H1A2 107.9
H1A1 C1A H1A2 107.2
C1A C2A C3A 111.7(7)
C1A C2A H2A1 109.3
C3A C2A H2A1 109.3
C1A C2A H2A2 109.3
C3A C2A H2A2 109.3
H2A1 C2A H2A2 107.9
C4A C3A C2A 118.4(10)
C4A C3A H3A1 107.7
C2A C3A H3A1 107.7
C4A C3A H3A2 107.7
C2A C3A H3A2 107.7
H3A1 C3A H3A2 107.1
C3A C4A H4A1 109.5
C3A C4A H4A2 109.5
H4A1 C4A H4A2 109.5
C3A C4A H4A3 109.5
H4A1 C4A H4A3 109.5
H4A2 C4A H4A3 109.5
C6A C5A N1A 116.4(5)
C6A C5A H5A1 108.2
N1A C5A H5A1 108.2
C6A C5A H5A2 108.2
N1A C5A H5A2 108.2
H5A1 C5A H5A2 107.3
C5A C6A C7A 109.9(6)
C5A C6A H6A1 109.7
C7A C6A H6A1 109.7
C5A C6A H6A2 109.7
C7A C6A H6A2 109.7
H6A1 C6A H6A2 108.2
C8A C7A C6A 128.4(13)
C8A C7A H7A1 105.2
C6A C7A H7A1 105.2
C8A C7A H7A2 105.2
C6A C7A H7A2 105.2
H7A1 C7A H7A2 105.9
C7A C8A H8A1 109.5
C7A C8A H8A2 109.5
H8A1 C8A H8A2 109.5
C7A C8A H8A3 109.5
H8A1 C8A H8A3 109.5
H8A2 C8A H8A3 109.5
C10A C9A N1A 116.8(6)
C10A C9A H9A1 108.1
N1A C9A H9A1 108.1
C10A C9A H9A2 108.1
N1A C9A H9A2 108.1
H9A1 C9A H9A2 107.3
C9A C10A C11A 107.8(9)
C9A C10A H10A 110.1
C11A C10A H10A 110.1
C9A C10A H10B 110.1
C11A C10A H10B 110.1
H10A C10A H10B 108.5
C12A C11A C10A 127(2)
C12A C11A H11A 105.5
C10A C11A H11A 105.5
C12A C11A H11B 105.5
C10A C11A H11B 105.5
H11A C11A H11B 106.1
C11A C12A H12A 109.5
C11A C12A H12B 109.5
H12A C12A H12B 109.5
C11A C12A H12C 109.5
H12A C12A H12C 109.5
H12B C12A H12C 109.5
C14A C13A N1A 116.4(4)
C14A C13A H13A 108.2
N1A C13A H13A 108.2
C14A C13A H13B 108.2
N1A C13A H13B 108.2
H13A C13A H13B 107.3
C13A C14A C15A 109.7(5)
C13A C14A H14A 109.7
C15A C14A H14A 109.7
C13A C14A H14B 109.7
C15A C14A H14B 109.7
H14A C14A H14B 108.2
C16A C15A C14A 113.0(6)
C16A C15A H15A 109.0
C14A C15A H15A 109.0
C16A C15A H15B 109.0
C14A C15A H15B 109.0
H15A C15A H15B 107.8
C15A C16A H16A 109.5
C15A C16A H16B 109.5
H16A C16A H16B 109.5
C15A C16A H16C 109.5
H16A C16A H16C 109.5
H16B C16A H16C 109.5
C1B N1B C5B 112.3(7)
C1B N1B C13B 111.1(6)
C5B N1B C13B 106.6(6)
C1B N1B C9B 106.0(6)
C5B N1B C9B 111.0(6)
C13B N1B C9B 109.9(7)
N1B C1B C2B 114.9(6)
N1B C1B H1B1 108.5
C2B C1B H1B1 108.5
N1B C1B H1B2 108.5
C2B C1B H1B2 108.5
H1B1 C1B H1B2 107.5
C1B C2B C3B 112.0(8)
C1B C2B H2B1 109.2
C3B C2B H2B1 109.2
C1B C2B H2B2 109.2
C3B C2B H2B2 109.2
H2B1 C2B H2B2 107.9
C4B C3B C2B 115.5(10)
C4B C3B H3B1 108.4
C2B C3B H3B1 108.4
C4B C3B H3B2 108.4
C2B C3B H3B2 108.4
H3B1 C3B H3B2 107.5
C3B C4B H4B1 109.5
C3B C4B H4B2 109.5
H4B1 C4B H4B2 109.5
C3B C4B H4B3 109.5
H4B1 C4B H4B3 109.5
H4B2 C4B H4B3 109.5
C6B C5B N1B 116.2(6)
C6B C5B H5B1 108.2
N1B C5B H5B1 108.2
C6B C5B H5B2 108.2
N1B C5B H5B2 108.2
H5B1 C5B H5B2 107.4
C5B C6B C7B 111.7(9)
C5B C6B H6B1 109.3
C7B C6B H6B1 109.3
C5B C6B H6B2 109.3
C7B C6B H6B2 109.3
H6B1 C6B H6B2 107.9
C8B C7B C6B 116.1(10)
C8B C7B H7B1 108.3
C6B C7B H7B1 108.3
C8B C7B H7B2 108.3
C6B C7B H7B2 108.3
H7B1 C7B H7B2 107.4
C7B C8B H8B1 109.5
C7B C8B H8B2 109.5
H8B1 C8B H8B2 109.5
C7B C8B H8B3 109.5
H8B1 C8B H8B3 109.5
H8B2 C8B H8B3 109.5
C10B C9B N1B 117.0(7)
C10B C9B H9B1 108.0
N1B C9B H9B1 108.0
C10B C9B H9B2 108.0
N1B C9B H9B2 108.0
H9B1 C9B H9B2 107.3
C11B C10B C9B 113.1(11)
C11B C10B H10C 109.0
C9B C10B H10C 109.0
C11B C10B H10D 109.0
C9B C10B H10D 109.0
H10C C10B H10D 107.8
C10B C11B C12B 117.6(13)
C10B C11B H11C 107.9
C12B C11B H11C 107.9
C10B C11B H11D 107.9
C12B C11B H11D 107.9
H11C C11B H11D 107.2
C11B C12B H12D 109.5
C11B C12B H12E 109.5
H12D C12B H12E 109.5
C11B C12B H12F 109.5
H12D C12B H12F 109.5
H12E C12B H12F 109.5
C14B C13B N1B 117.0(7)
C14B C13B H13C 108.0
N1B C13B H13C 108.0
C14B C13B H13D 108.0
N1B C13B H13D 108.0
H13C C13B H13D 107.3
C13B C14B C15B 109.7(10)
C13B C14B H14C 109.7
C15B C14B H14C 109.7
C13B C14B H14D 109.7
C15B C14B H14D 109.7
H14C C14B H14D 108.2
C16B C15B C14B 115.6(12)
C16B C15B H15C 108.4
C14B C15B H15C 108.4
C16B C15B H15D 108.4
C14B C15B H15D 108.4
H15C C15B H15D 107.4
C15B C16B H16D 109.5
C15B C16B H16E 109.5
H16D C16B H16E 109.5
C15B C16B H16F 109.5
H16D C16B H16F 109.5
H16E C16B H16F 109.5

loop_
_geom_bond_atom_site_label_1
_geom_bond_atom_site_label_2
_geom_bond_distance
Re1 C14 1.920(6)
Re1 C12 1.939(6)
Re1 C13 1.972(7)
Re1 C11 1.976(7)
Re1 Ge1 2.5983(8)
Re1 Re2 3.2575(6)
Re1 H1 1.77(7)
Re2 C22 1.923(6)
Re2 C23 1.953(6)
Re2 C24 1.964(6)
Re2 C21 1.978(7)
Re2 Ge2 2.5999(8)
Re2 H1 1.73(7)
Ge1 O1 1.795(3)
Ge1 C56 1.945(5)
Ge1 C50 1.961(5)
Ge2 O1 1.797(3)
Ge2 C68 1.972(5)
Ge2 C62 1.980(4)
O11 C11 1.130(7)
O12 C12 1.143(6)
O13 C13 1.124(7)
O14 C14 1.147(6)
O21 C21 1.124(8)
O22 C22 1.150(6)
O23 C23 1.139(7)
O24 C24 1.128(7)
C50 C55 1.367(6)
C50 C51 1.394(7)
C51 C52 1.363(9)
C51 H51 0.9300
C52 C53 1.371(9)
C52 H52 0.9300
C53 C54 1.358(8)
C53 H53 0.9300
C54 C55 1.381(7)
C54 H54 0.9300
C55 H55 0.9300
C56 C61 1.359(8)
C56 C57 1.406(8)
C57 C58 1.404(12)
C57 H57 0.9300
C58 C59 1.352(14)
C58 H58 0.9300
C59 C60 1.320(13)
C59 H59 0.9300
C60 C61 1.414(9)
C60 H60 0.9300
C61 H61 0.9300
C62 C67 1.367(6)
C62 C63 1.386(6)
C63 C64 1.377(7)
C63 H63 0.9300
C64 C65 1.380(9)
C64 H64 0.9300
C65 C66 1.350(8)
C65 H65 0.9300
C66 C67 1.388(7)
C66 H66 0.9300
C67 H67 0.9300
C68 C73 1.377(9)
C68 C69 1.383(8)
C69 C70 1.382(11)
C69 H69 0.9300
C70 C71 1.344(15)
C70 H70 0.9300
C71 C72 1.358(14)
C71 H71 0.9300
C72 C73 1.396(10)
C72 H72 0.9300
C73 H73 0.9300
Re3 C32 1.911(7)
Re3 C34 1.957(7)
Re3 C31 1.963(7)
Re3 C33 1.965(8)
Re3 Ge3 2.5960(8)
Re3 Re4 3.3364(9)
Re3 H2 1.68(5)
Re4 C42 1.918(7)
Re4 C43 1.943(8)
Re4 C41 1.962(9)
Re4 C44 1.963(9)
Re4 Ge4 2.5906(8)
Re4 H2 1.79(5)
Ge3 O2 1.785(3)
Ge3 C74 1.946(5)
Ge3 C80 1.966(5)
Ge4 O2 1.790(3)
Ge4 C86 1.982(6)
Ge4 C92 1.982(5)
O31 C31 1.128(7)
O32 C32 1.155(7)
O33 C33 1.134(7)
O34 C34 1.130(7)
O41 C41 1.149(8)
O42 C42 1.169(8)
O43 C43 1.136(8)
O44 C44 1.144(8)
C74 C75 1.373(7)
C74 C79 1.375(7)
C75 C76 1.382(9)
C75 H75 0.9300
C76 C77 1.345(10)
C76 H76 0.9300
C77 C78 1.334(11)
C77 H77 0.9300
C78 C79 1.381(10)
C78 H78 0.9300
C79 H79 0.9300
C80 C81 1.381(7)
C80 C85 1.382(7)
C81 C82 1.383(9)
C81 H81 0.9300
C82 C83 1.369(10)
C82 H82 0.9300
C83 C84 1.362(10)
C83 H83 0.9300
C84 C85 1.380(8)
C84 H84 0.9300
C85 H85 0.9300
C86 C91 1.363(8)
C86 C87 1.399(7)
C87 C88 1.390(10)
C87 H87 0.9300
C88 C89 1.344(12)
C88 H88 0.9300
C89 C90 1.360(11)
C89 H89 0.9300
C90 C91 1.385(9)
C90 H90 0.9300
C91 H91 0.9300
C92 C93 1.369(7)
C92 C97 1.378(7)
C93 C94 1.395(8)
C93 H93 0.9300
C94 C95 1.347(9)
C94 H94 0.9300
C95 C96 1.361(9)
C95 H95 0.9300
C96 C97 1.374(8)
C96 H96 0.9300
C97 H97 0.9300
N1A C13A 1.505(6)
N1A C1A 1.510(7)
N1A C9A 1.518(7)
N1A C5A 1.524(7)
C1A C2A 1.479(9)
C1A H1A1 0.9700
C1A H1A2 0.9700
C2A C3A 1.540(11)
C2A H2A1 0.9700
C2A H2A2 0.9700
C3A C4A 1.342(13)
C3A H3A1 0.9700
C3A H3A2 0.9700
C4A H4A1 0.9600
C4A H4A2 0.9600
C4A H4A3 0.9600
C5A C6A 1.509(9)
C5A H5A1 0.9700
C5A H5A2 0.9700
C6A C7A 1.514(12)
C6A H6A1 0.9700
C6A H6A2 0.9700
C7A C8A 1.195(11)
C7A H7A1 0.9700
C7A H7A2 0.9700
C8A H8A1 0.9600
C8A H8A2 0.9600
C8A H8A3 0.9600
C9A C10A 1.469(10)
C9A H9A1 0.9700
C9A H9A2 0.9700
C10A C11A 1.558(15)
C10A H10A 0.9700
C10A H10B 0.9700
C11A C12A 1.08(2)
C11A H11A 0.9700
C11A H11B 0.9700
C12A H12A 0.9600
C12A H12B 0.9600
C12A H12C 0.9600
C13A C14A 1.496(8)
C13A H13A 0.9700
C13A H13B 0.9700
C14A C15A 1.510(8)
C14A H14A 0.9700
C14A H14B 0.9700
C15A C16A 1.490(9)
C15A H15A 0.9700
C15A H15B 0.9700
C16A H16A 0.9600
C16A H16B 0.9600
C16A H16C 0.9600
N1B C1B 1.508(9)
N1B C5B 1.514(10)
N1B C13B 1.533(9)
N1B C9B 1.546(10)
C1B C2B 1.509(11)
C1B H1B1 0.9700
C1B H1B2 0.9700
C2B C3B 1.523(11)
C2B H2B1 0.9700
C2B H2B2 0.9700
C3B C4B 1.408(13)
C3B H3B1 0.9700
C3B H3B2 0.9700
C4B H4B1 0.9600
C4B H4B2 0.9600
C4B H4B3 0.9600
C5B C6B 1.496(12)
C5B H5B1 0.9700
C5B H5B2 0.9700
C6B C7B 1.520(12)
C6B H6B1 0.9700
C6B H6B2 0.9700
C7B C8B 1.416(12)
C7B H7B1 0.9700
C7B H7B2 0.9700
C8B H8B1 0.9600
C8B H8B2 0.9600
C8B H8B3 0.9600
C9B C10B 1.528(14)
C9B H9B1 0.9700
C9B H9B2 0.9700
C10B C11B 1.409(13)
C10B H10C 0.9700
C10B H10D 0.9700
C11B C12B 1.432(17)
C11B H11C 0.9700
C11B H11D 0.9700
C12B H12D 0.9600
C12B H12E 0.9600
C12B H12F 0.9600
C13B C14B 1.448(12)
C13B H13C 0.9700
C13B H13D 0.9700
C14B C15B 1.594(13)
C14B H14C 0.9700
C14B H14D 0.9700
C15B C16B 1.341(15)
C15B H15C 0.9700
C15B H15D 0.9700
C16B H16D 0.9600
C16B H16E 0.9600
C16B H16F 0.9600
